data_4501666
loop_
_publ_author_name
'Balamurugan, D.'
'Ramkumar, V.'
'Muraleedharan, K. M.'

_publ_section_title
;
 trans-\b2,3-Amino Acid-Based Supramolecular Synthons for Probing the
 Interrelationships between Structure, Torsion-Directed Assembly, and
 Isomorphism
;
_journal_issue 6
_journal_name_full 'Crystal Growth &amp; Design'
_journal_page_first 2460
_journal_paper_doi 10.1021/cg100208m
_journal_volume 10
_journal_year 2010
_chemical_absolute_configuration unk
_chemical_formula_moiety 'C21 H22 N4 O3'
_chemical_formula_sum 'C21 H22 N4 O3'
_chemical_formula_weight 378.43
_chemical_name_systematic
;

 ?

;
_space_group_IT_number 19
_symmetry_cell_setting orthorhombic
_symmetry_space_group_name_Hall 'P 2ac 2ab'
_symmetry_space_group_name_H-M 'P 21 21 21'
_atom_sites_solution_hydrogens geom
_atom_sites_solution_primary direct
_atom_sites_solution_secondary difmap
_audit_creation_method SHELXL-97
_cell_angle_alpha 90.00
_cell_angle_beta 90.00
_cell_angle_gamma 90.00
_cell_formula_units_Z 4
_cell_length_a 9.2363(5)
_cell_length_b 12.1800(11)
_cell_length_c 17.9414(16)
_cell_measurement_reflns_used 2380
_cell_measurement_temperature 298(2)
_cell_measurement_theta_max 22.36
_cell_measurement_theta_min 2.27
_cell_volume 2018.4(3)
_computing_cell_refinement 'APEXII/SAINT (Bruker, 2004)'
_computing_data_collection 'APEX II,Bruker,2004'
_computing_data_reduction 'SAINT/XPREP (Bruker, 2004)'
_computing_molecular_graphics 'ORTEP3 (Farrugia, 1997) and Mercury (Bruno et al., 2002)'
_computing_publication_material 'SHELXL-97 (Sheldrick, 1997)'
_computing_structure_refinement 'SHELXL-97 (Sheldrick, 1997)'
_computing_structure_solution 'SHELXS-97 (Sheldrick, 1997)'
_diffrn_ambient_temperature 298(2)
_diffrn_measured_fraction_theta_full 0.939
_diffrn_measured_fraction_theta_max 0.881
_diffrn_measurement_device_type 'Bruker Apex II CCD area detector'
_diffrn_measurement_method 'phi and omega scans'
_diffrn_radiation_monochromator graphite
_diffrn_radiation_source 'fine-focus sealed tube'
_diffrn_radiation_type MoK\a
_diffrn_radiation_wavelength 0.71073
_diffrn_reflns_av_R_equivalents 0.0215
_diffrn_reflns_av_sigmaI/netI 0.0407
_diffrn_reflns_limit_h_max 11
_diffrn_reflns_limit_h_min -7
_diffrn_reflns_limit_k_max 10
_diffrn_reflns_limit_k_min -15
_diffrn_reflns_limit_l_max 21
_diffrn_reflns_limit_l_min -16
_diffrn_reflns_number 7221
_diffrn_reflns_theta_full 25.00
_diffrn_reflns_theta_max 27.67
_diffrn_reflns_theta_min 2.02
_exptl_absorpt_coefficient_mu 0.085
_exptl_absorpt_correction_T_max 0.9814
_exptl_absorpt_correction_T_min 0.9650
_exptl_absorpt_correction_type multi-scan
_exptl_absorpt_process_details 'SADABS (Bruker, 1999)'
_exptl_crystal_colour colourless
_exptl_crystal_density_diffrn 1.245
_exptl_crystal_density_method 'not measured'
_exptl_crystal_description Block
_exptl_crystal_F_000 800
_exptl_crystal_size_max 0.42
_exptl_crystal_size_mid 0.28
_exptl_crystal_size_min 0.22
_refine_diff_density_max 0.233
_refine_diff_density_min -0.304
_refine_diff_density_rms 0.077
_refine_ls_abs_structure_details 'Flack H D (1983), Acta Cryst. A39, 876-881'
_refine_ls_abs_structure_Flack -1.4(19)
_refine_ls_extinction_coef 0.023(3)
_refine_ls_extinction_expression Fc^*^=kFc[1+0.001xFc^2^\l^3^/sin(2\q)]^-1/4^
_refine_ls_extinction_method SHELXL
_refine_ls_goodness_of_fit_ref 0.892
_refine_ls_hydrogen_treatment constr
_refine_ls_matrix_type full
_refine_ls_number_parameters 255
_refine_ls_number_reflns 3912
_refine_ls_number_restraints 0
_refine_ls_restrained_S_all 0.892
_refine_ls_R_factor_all 0.0785
_refine_ls_R_factor_gt 0.0484
_refine_ls_shift/su_max 0.000
_refine_ls_shift/su_mean 0.000
_refine_ls_structure_factor_coef Fsqd
_refine_ls_weighting_details 'calc w=1/[\s^2^(Fo^2^)+(0.1000P)^2^+0.2800P] where P=(Fo^2^+2Fc^2^)/3'
_refine_ls_weighting_scheme calc
_refine_ls_wR_factor_gt 0.1227
_refine_ls_wR_factor_ref 0.1523
_reflns_number_gt 2754
_reflns_number_total 3912
_reflns_threshold_expression >2sigma(I)
_cod_data_source_file cg100208m_si_001.cif
_cod_data_source_block 7
_cod_depositor_comments
;
The following automatic conversions were performed:

'_symmetry_cell_setting' value 'Orthorhombic' changed to
'orthorhombic' according to
/home/saulius/struct/CIF-dictionaries/cif_core.dic dictionary named
'cif_core.dic' version 2.4.2 from 2011-04-26.

Automatic conversion script
Id: cif_fix_values 1715 2011-07-08 13:25:40Z adriana 
;
_cod_original_sg_symbol_Hall 'P 2ac 2ab '
_cod_original_sg_symbol_H-M P2(1)2(1)2(1)
_cod_database_code 4501666

loop_
_symmetry_equiv_pos_as_xyz
'x, y, z'
'-x+1/2, -y, z+1/2'
'-x, y+1/2, -z+1/2'
'x+1/2, -y+1/2, -z'

loop_
_atom_site_label
_atom_site_type_symbol
_atom_site_fract_x
_atom_site_fract_y
_atom_site_fract_z
_atom_site_U_iso_or_equiv
_atom_site_adp_type
_atom_site_occupancy
_atom_site_symmetry_multiplicity
_atom_site_calc_flag
_atom_site_refinement_flags
C1 C 0.2975(4) 0.3979(3) 0.00034(17) 0.0671(9) Uani 1 1 d .
H1 H 0.3392 0.4547 -0.0268 0.081 Uiso 1 1 calc R
C2 C 0.2142(5) 0.3211(3) -0.0355(2) 0.0888(12) Uani 1 1 d .
H2 H 0.2003 0.3261 -0.0867 0.107 Uiso 1 1 calc R
C3 C 0.1524(5) 0.2385(4) 0.0030(3) 0.0995(15) Uani 1 1 d .
H3 H 0.0953 0.1873 -0.0217 0.119 Uiso 1 1 calc R
C4 C 0.1729(5) 0.2297(3) 0.0778(3) 0.1009(14) Uani 1 1 d .
H4 H 0.1305 0.1725 0.1042 0.121 Uiso 1 1 calc R
C5 C 0.2575(4) 0.3064(3) 0.1141(2) 0.0762(9) Uani 1 1 d .
H5 H 0.2722 0.3001 0.1652 0.091 Uiso 1 1 calc R
C6 C 0.3202(3) 0.3919(2) 0.07603(16) 0.0526(7) Uani 1 1 d .
C7 C 0.4096(3) 0.4772(2) 0.11524(17) 0.0567(7) Uani 1 1 d .
H7A H 0.4922 0.4962 0.0844 0.068 Uiso 1 1 calc R
H7B H 0.4458 0.4471 0.1617 0.068 Uiso 1 1 calc R
C8 C 0.3219(3) 0.5805(2) 0.13154(15) 0.0479(6) Uani 1 1 d .
H8 H 0.2706 0.6045 0.0866 0.057 Uiso 1 1 calc R
C9 C 0.2153(3) 0.5683(3) 0.19649(18) 0.0716(9) Uani 1 1 d .
H9A H 0.1216 0.5987 0.1835 0.086 Uiso 1 1 calc R
H9B H 0.2030 0.4916 0.2095 0.086 Uiso 1 1 calc R
C10 C 0.3888(3) 0.6904(2) 0.23438(15) 0.0520(7) Uani 1 1 d .
C11 C 0.5047(3) 0.7257(2) 0.11040(14) 0.0433(6) Uani 1 1 d .
C12 C 0.6177(3) 0.8053(2) 0.14032(14) 0.0450(6) Uani 1 1 d .
H12 H 0.6158 0.8044 0.1949 0.054 Uiso 1 1 calc R
C13 C 0.7663(3) 0.7651(2) 0.11275(15) 0.0484(6) Uani 1 1 d .
H13 H 0.7720 0.7769 0.0588 0.058 Uiso 1 1 calc R
C14 C 0.8003(3) 0.6467(2) 0.12871(14) 0.0474(6) Uani 1 1 d .
C15 C 0.8442(4) 0.5789(3) 0.07186(19) 0.0719(9) Uani 1 1 d .
H15 H 0.8498 0.6064 0.0236 0.086 Uiso 1 1 calc R
C16 C 0.8803(5) 0.4702(3) 0.0853(3) 0.0944(12) Uani 1 1 d .
H16 H 0.9127 0.4257 0.0466 0.113 Uiso 1 1 calc R
C17 C 0.8682(4) 0.4299(3) 0.1545(3) 0.0900(12) Uani 1 1 d .
H17 H 0.8900 0.3565 0.1634 0.108 Uiso 1 1 calc R
C18 C 0.8247(4) 0.4945(4) 0.2113(2) 0.0890(12) Uani 1 1 d .
H18 H 0.8174 0.4653 0.2590 0.107 Uiso 1 1 calc R
C19 C 0.7909(3) 0.6029(3) 0.19923(18) 0.0686(9) Uani 1 1 d .
H19 H 0.7617 0.6468 0.2389 0.082 Uiso 1 1 calc R
C20 C 0.5870(3) 0.9220(2) 0.11251(17) 0.0560(7) Uani 1 1 d .
H20A H 0.6662 0.9694 0.1275 0.067 Uiso 1 1 calc R
H20B H 0.5841 0.9213 0.0585 0.067 Uiso 1 1 calc R
C21 C 0.4475(4) 0.9695(3) 0.1412(2) 0.0751(9) Uani 1 1 d .
H21A H 0.3674 0.9289 0.1210 0.113 Uiso 1 1 calc R
H21B H 0.4401 1.0449 0.1262 0.113 Uiso 1 1 calc R
H21C H 0.4458 0.9649 0.1946 0.113 Uiso 1 1 calc R
N1 N 0.4147(2) 0.66953(17) 0.15971(11) 0.0432(5) Uani 1 1 d .
N2 N 0.8739(3) 0.8395(2) 0.15027(17) 0.0737(8) Uani 1 1 d .
N3 N 0.9967(3) 0.8260(3) 0.13114(17) 0.0778(8) Uani 1 1 d .
N4 N 1.1166(4) 0.8163(4) 0.1212(2) 0.1255(16) Uani 1 1 d .
O1 O 0.2783(2) 0.62775(19) 0.25711(11) 0.0695(6) Uani 1 1 d .
O2 O 0.4490(3) 0.7520(2) 0.27497(11) 0.0749(7) Uani 1 1 d .
O3 O 0.4925(2) 0.70852(18) 0.04446(10) 0.0588(5) Uani 1 1 d .

loop_
_atom_site_aniso_label
_atom_site_aniso_U_11
_atom_site_aniso_U_22
_atom_site_aniso_U_33
_atom_site_aniso_U_23
_atom_site_aniso_U_13
_atom_site_aniso_U_12
C1 0.081(2) 0.0578(18) 0.063(2) -0.0046(16) -0.0168(17) 0.0102(17)
C2 0.104(3) 0.082(3) 0.081(2) -0.025(2) -0.039(2) 0.019(2)
C3 0.088(3) 0.074(3) 0.137(4) -0.041(3) -0.047(3) 0.003(2)
C4 0.095(3) 0.068(2) 0.140(4) -0.006(3) -0.016(3) -0.027(2)
C5 0.092(2) 0.0566(19) 0.080(2) 0.0032(18) -0.0195(18) -0.0125(18)
C6 0.0495(15) 0.0462(15) 0.0622(18) -0.0022(14) -0.0147(12) 0.0039(12)
C7 0.0499(16) 0.0515(16) 0.0686(18) -0.0015(15) -0.0150(14) 0.0000(12)
C8 0.0409(13) 0.0510(15) 0.0517(15) -0.0031(13) -0.0059(10) -0.0084(11)
C9 0.0574(17) 0.084(2) 0.073(2) -0.0113(18) 0.0118(16) -0.0215(17)
C10 0.0468(15) 0.0602(17) 0.0490(17) -0.0011(14) 0.0051(11) -0.0065(13)
C11 0.0376(12) 0.0488(14) 0.0433(15) -0.0045(12) 0.0008(10) 0.0011(11)
C12 0.0383(12) 0.0499(15) 0.0469(15) -0.0048(12) 0.0051(10) -0.0030(11)
C13 0.0406(13) 0.0538(15) 0.0507(16) -0.0053(13) 0.0044(10) -0.0075(11)
C14 0.0333(12) 0.0564(16) 0.0524(16) -0.0039(13) 0.0058(10) -0.0038(11)
C15 0.088(2) 0.066(2) 0.062(2) -0.0079(17) 0.0059(16) 0.0006(18)
C16 0.112(3) 0.063(2) 0.107(3) -0.019(2) 0.016(3) 0.008(2)
C17 0.066(2) 0.060(2) 0.144(4) 0.010(2) 0.019(2) 0.0034(17)
C18 0.067(2) 0.100(3) 0.100(3) 0.040(2) 0.0224(19) 0.019(2)
C19 0.0632(18) 0.079(2) 0.064(2) 0.0117(17) 0.0137(15) 0.0192(17)
C20 0.0526(15) 0.0455(15) 0.0698(18) -0.0018(14) 0.0041(13) -0.0057(13)
C21 0.063(2) 0.0609(19) 0.101(3) -0.0052(19) 0.0000(18) 0.0071(15)
N1 0.0391(11) 0.0495(12) 0.0410(12) -0.0037(10) 0.0004(8) -0.0066(9)
N2 0.0431(14) 0.0678(17) 0.110(2) -0.0232(16) 0.0036(13) -0.0113(11)
N3 0.0461(19) 0.095(2) 0.092(2) -0.0105(17) -0.0080(13) -0.0201(14)
N4 0.052(2) 0.171(4) 0.154(4) -0.048(3) -0.0023(19) -0.023(2)
O1 0.0657(13) 0.0869(15) 0.0558(12) -0.0039(11) 0.0152(10) -0.0242(12)
O2 0.0811(15) 0.0928(17) 0.0510(12) -0.0200(11) 0.0109(10) -0.0304(14)
O3 0.0614(11) 0.0740(14) 0.0410(11) -0.0024(9) -0.0024(8) -0.0119(10)

loop_
_atom_type_symbol
_atom_type_description
_atom_type_scat_dispersion_real
_atom_type_scat_dispersion_imag
_atom_type_scat_source
C C 0.0033 0.0016 'International Tables Vol C Tables 4.2.6.8 and 6.1.1.4'
H H 0.0000 0.0000 'International Tables Vol C Tables 4.2.6.8 and 6.1.1.4'
N N 0.0061 0.0033 'International Tables Vol C Tables 4.2.6.8 and 6.1.1.4'
O O 0.0106 0.0060 'International Tables Vol C Tables 4.2.6.8 and 6.1.1.4'

loop_
_geom_angle_atom_site_label_1
_geom_angle_atom_site_label_2
_geom_angle_atom_site_label_3
_geom_angle
C2 C1 C6 120.8(3)
C2 C1 H1 119.6
C6 C1 H1 119.6
C3 C2 C1 120.4(4)
C3 C2 H2 119.8
C1 C2 H2 119.8
C2 C3 C4 120.4(4)
C2 C3 H3 119.8
C4 C3 H3 119.8
C3 C4 C5 119.4(4)
C3 C4 H4 120.3
C5 C4 H4 120.3
C6 C5 C4 121.1(3)
C6 C5 H5 119.4
C4 C5 H5 119.4
C5 C6 C1 117.8(3)
C5 C6 C7 121.6(3)
C1 C6 C7 120.6(3)
C6 C7 C8 111.6(2)
C6 C7 H7A 109.3
C8 C7 H7A 109.3
C6 C7 H7B 109.3
C8 C7 H7B 109.3
H7A C7 H7B 108.0
N1 C8 C7 111.34(19)
N1 C8 C9 100.6(2)
C7 C8 C9 114.0(3)
N1 C8 H8 110.2
C7 C8 H8 110.2
C9 C8 H8 110.2
O1 C9 C8 105.5(2)
O1 C9 H9A 110.6
C8 C9 H9A 110.6
O1 C9 H9B 110.6
C8 C9 H9B 110.6
H9A C9 H9B 108.8
O2 C10 O1 122.1(2)
O2 C10 N1 129.1(3)
O1 C10 N1 108.8(2)
O3 C11 N1 118.8(2)
O3 C11 C12 121.3(2)
N1 C11 C12 119.9(2)
C11 C12 C20 110.4(2)
C11 C12 C13 107.2(2)
C20 C12 C13 110.8(2)
C11 C12 H12 109.5
C20 C12 H12 109.5
C13 C12 H12 109.5
C14 C13 N2 110.8(2)
C14 C13 C12 115.5(2)
N2 C13 C12 104.7(2)
C14 C13 H13 108.6
N2 C13 H13 108.6
C12 C13 H13 108.6
C15 C14 C19 117.9(3)
C15 C14 C13 119.8(3)
C19 C14 C13 122.3(2)
C14 C15 C16 121.1(3)
C14 C15 H15 119.5
C16 C15 H15 119.5
C17 C16 C15 119.4(4)
C17 C16 H16 120.3
C15 C16 H16 120.3
C16 C17 C18 120.7(4)
C16 C17 H17 119.6
C18 C17 H17 119.6
C17 C18 C19 120.6(4)
C17 C18 H18 119.7
C19 C18 H18 119.7
C18 C19 C14 120.2(3)
C18 C19 H19 119.9
C14 C19 H19 119.9
C21 C20 C12 113.8(2)
C21 C20 H20A 108.8
C12 C20 H20A 108.8
C21 C20 H20B 108.8
C12 C20 H20B 108.8
H20A C20 H20B 107.7
C20 C21 H21A 109.5
C20 C21 H21B 109.5
H21A C21 H21B 109.5
C20 C21 H21C 109.5
H21A C21 H21C 109.5
H21B C21 H21C 109.5
C10 N1 C11 128.8(2)
C10 N1 C8 111.5(2)
C11 N1 C8 119.4(2)
N3 N2 C13 114.5(3)
N4 N3 N2 172.2(4)
C10 O1 C9 111.6(2)

loop_
_geom_bond_atom_site_label_1
_geom_bond_atom_site_label_2
_geom_bond_distance
C1 C2 1.370(5)
C1 C6 1.376(4)
C1 H1 0.9300
C2 C3 1.348(6)
C2 H2 0.9300
C3 C4 1.359(6)
C3 H3 0.9300
C4 C5 1.381(5)
C4 H4 0.9300
C5 C6 1.373(4)
C5 H5 0.9300
C6 C7 1.503(4)
C7 C8 1.524(4)
C7 H7A 0.9700
C7 H7B 0.9700
C8 N1 1.472(3)
C8 C9 1.532(4)
C8 H8 0.9800
C9 O1 1.431(4)
C9 H9A 0.9700
C9 H9B 0.9700
C10 O2 1.183(3)
C10 O1 1.338(3)
C10 N1 1.385(3)
C11 O3 1.207(3)
C11 N1 1.393(3)
C11 C12 1.523(3)
C12 C20 1.533(4)
C12 C13 1.539(3)
C12 H12 0.9800
C13 C14 1.503(4)
C13 N2 1.504(4)
C13 H13 0.9800
C14 C15 1.373(4)
C14 C19 1.376(4)
C15 C16 1.387(5)
C15 H15 0.9300
C16 C17 1.340(6)
C16 H16 0.9300
C17 C18 1.349(6)
C17 H17 0.9300
C18 C19 1.374(5)
C18 H18 0.9300
C19 H19 0.9300
C20 C21 1.503(4)
C20 H20A 0.9700
C20 H20B 0.9700
C21 H21A 0.9600
C21 H21B 0.9600
C21 H21C 0.9600
N2 N3 1.197(4)
N3 N4 1.128(4)

loop_
_geom_torsion_atom_site_label_1
_geom_torsion_atom_site_label_2
_geom_torsion_atom_site_label_3
_geom_torsion_atom_site_label_4
_geom_torsion
C6 C1 C2 C3 0.3(6)
C1 C2 C3 C4 -0.6(6)
C2 C3 C4 C5 0.2(7)
C3 C4 C5 C6 0.5(6)
C4 C5 C6 C1 -0.8(5)
C4 C5 C6 C7 178.6(3)
C2 C1 C6 C5 0.4(5)
C2 C1 C6 C7 -179.0(3)
C5 C6 C7 C8 -98.2(3)
C1 C6 C7 C8 81.2(4)
C6 C7 C8 N1 -171.6(2)
C6 C7 C8 C9 75.4(3)
N1 C8 C9 O1 -13.6(3)
C7 C8 C9 O1 105.7(3)
O3 C11 C12 C20 63.5(3)
N1 C11 C12 C20 -117.7(3)
O3 C11 C12 C13 -57.3(3)
N1 C11 C12 C13 121.5(2)
C11 C12 C13 C14 -52.3(3)
C20 C12 C13 C14 -172.8(2)
C11 C12 C13 N2 -174.4(2)
C20 C12 C13 N2 65.1(3)
N2 C13 C14 C15 -113.5(3)
C12 C13 C14 C15 127.7(3)
N2 C13 C14 C19 65.7(3)
C12 C13 C14 C19 -53.1(3)
C19 C14 C15 C16 -1.1(5)
C13 C14 C15 C16 178.1(3)
C14 C15 C16 C17 2.0(6)
C15 C16 C17 C18 -1.6(7)
C16 C17 C18 C19 0.4(6)
C17 C18 C19 C14 0.4(6)
C15 C14 C19 C18 -0.1(5)
C13 C14 C19 C18 -179.3(3)
C11 C12 C20 C21 64.9(3)
C13 C12 C20 C21 -176.4(2)
O2 C10 N1 C11 -9.7(5)
O1 C10 N1 C11 170.2(2)
O2 C10 N1 C8 175.7(3)
O1 C10 N1 C8 -4.5(3)
O3 C11 N1 C10 -166.0(3)
C12 C11 N1 C10 15.2(4)
O3 C11 N1 C8 8.3(4)
C12 C11 N1 C8 -170.5(2)
C7 C8 N1 C10 -109.9(3)
C9 C8 N1 C10 11.3(3)
C7 C8 N1 C11 74.8(3)
C9 C8 N1 C11 -164.0(2)
C14 C13 N2 N3 60.2(4)
C12 C13 N2 N3 -174.7(3)
C13 N2 N3 N4 -147(3)
O2 C10 O1 C9 174.6(3)
N1 C10 O1 C9 -5.3(3)
C8 C9 O1 C10 12.4(4)
